data_2236320
loop_
_publ_author_name
'Shotonwa, Ibukun O.'
'Boer\'e, Ren\'e T.'

_publ_section_title
;
 2'-Acetonaphthone
;
_journal_coeditor_code HG5250
_journal_issue 11
_journal_name_full 'Acta Crystallographica Section E'
_journal_page_first o3112
_journal_paper_doi 10.1107/S1600536812039554
_journal_volume 68
_journal_year 2012
_chemical_formula_iupac 'C12 H10 O'
_chemical_formula_moiety 'C12 H10 O'
_chemical_formula_sum 'C12 H10 O'
_chemical_formula_weight 170.20
_chemical_melting_point 326.7
_chemical_name_common
;
2'-Acetonaphthone
;
_chemical_name_systematic
;
1-(Naphthalen-2-yl)ethanone
;
_space_group_IT_number 14
_symmetry_cell_setting monoclinic
_symmetry_space_group_name_Hall '-P 2yn'
_symmetry_space_group_name_H-M 'P 1 21/n 1'
_atom_sites_solution_hydrogens geom
_atom_sites_solution_primary direct
_atom_sites_solution_secondary difmap
_audit_creation_method SHELXL-97
_cell_angle_alpha 90.00
_cell_angle_beta 93.7470(10)
_cell_angle_gamma 90.00
_cell_formula_units_Z 4
_cell_length_a 5.9875(5)
_cell_length_b 7.4025(7)
_cell_length_c 20.2778(18)
_cell_measurement_reflns_used 7818
_cell_measurement_temperature 173(2)
_cell_measurement_theta_max 27.61
_cell_measurement_theta_min 2.75
_cell_volume 896.84(14)
_computing_cell_refinement 'SAINT-Plus (Bruker, 2008)'
_computing_data_collection 'APEX2 (Bruker, 2008)'
_computing_data_reduction 'SAINT-Plus (Bruker, 2008)'
_computing_molecular_graphics 'Mercury (Macrae <i>et al.</i>, 2008)'
_computing_publication_material 'publCIF (Westrip, 2010)'
_computing_structure_refinement 'SHELXTL (Sheldrick, 2008)'
_computing_structure_solution 'SHELXS97 (Sheldrick, 2008)'
_diffrn_ambient_temperature 173(2)
_diffrn_detector_area_resol_mean 66.06
_diffrn_measured_fraction_theta_full 0.999
_diffrn_measured_fraction_theta_max 0.998
_diffrn_measurement_device_type
;
Bruker APEXII CCD area-detector
;
_diffrn_measurement_method '\f and \w scans'
_diffrn_radiation_monochromator graphite
_diffrn_radiation_type MoK\a
_diffrn_radiation_wavelength 0.71073
_diffrn_reflns_av_R_equivalents 0.0188
_diffrn_reflns_av_sigmaI/netI 0.0110
_diffrn_reflns_limit_h_max 7
_diffrn_reflns_limit_h_min -7
_diffrn_reflns_limit_k_max 9
_diffrn_reflns_limit_k_min -9
_diffrn_reflns_limit_l_max 26
_diffrn_reflns_limit_l_min -26
_diffrn_reflns_number 12546
_diffrn_reflns_theta_full 25.50
_diffrn_reflns_theta_max 27.63
_diffrn_reflns_theta_min 2.01
_exptl_absorpt_coefficient_mu 0.079
_exptl_absorpt_correction_T_max 0.7456
_exptl_absorpt_correction_T_min 0.7008
_exptl_absorpt_correction_type multi-scan
_exptl_absorpt_process_details '(SADABS; Bruker, 2008)'
_exptl_crystal_colour colourless
_exptl_crystal_density_diffrn 1.261
_exptl_crystal_density_method 'not measured'
_exptl_crystal_description block
_exptl_crystal_F_000 360
_exptl_crystal_size_max 0.3
_exptl_crystal_size_mid 0.25
_exptl_crystal_size_min 0.2
_refine_diff_density_max 0.251
_refine_diff_density_min -0.231
_refine_ls_goodness_of_fit_ref 1.076
_refine_ls_hydrogen_treatment constr
_refine_ls_matrix_type full
_refine_ls_number_parameters 119
_refine_ls_number_reflns 2089
_refine_ls_number_restraints 0
_refine_ls_restrained_S_all 1.076
_refine_ls_R_factor_all 0.0445
_refine_ls_R_factor_gt 0.0400
_refine_ls_shift/su_max 0.000
_refine_ls_shift/su_mean 0.000
_refine_ls_structure_factor_coef Fsqd
_refine_ls_weighting_details 'calc w=1/[\s^2^(Fo^2^)+(0.0634P)^2^+0.1624P] where P=(Fo^2^+2Fc^2^)/3'
_refine_ls_weighting_scheme calc
_refine_ls_wR_factor_gt 0.1135
_refine_ls_wR_factor_ref 0.1178
_reflns_number_gt 1840
_reflns_number_total 2089
_reflns_threshold_expression I>2sigma(I)
_cod_data_source_file hg5250.cif
_cod_data_source_block I
_cod_original_sg_symbol_H-M 'P 21/n'
_cod_database_code 2236320
_cod_database_fobs_code 2236320

loop_
_symmetry_equiv_pos_as_xyz
'x, y, z'
'-x+1/2, y+1/2, -z+1/2'
'-x, -y, -z'
'x-1/2, -y-1/2, z-1/2'

loop_
_atom_site_type_symbol
_atom_site_label
_atom_site_fract_x
_atom_site_fract_y
_atom_site_fract_z
_atom_site_U_iso_or_equiv
_atom_site_adp_type
_atom_site_calc_flag
_atom_site_refinement_flags
_atom_site_occupancy
_atom_site_symmetry_multiplicity
O O1 0.29572(15) 0.31555(14) -0.00905(4) 0.0539(3) Uani d . 1 1
C C1 0.60105(15) 0.27553(12) 0.14913(4) 0.0256(2) Uani d . 1 1
H H1 0.7348 0.2220 0.1356 0.031 Uiso calc R 1 1
C C2 0.43438(16) 0.32203(13) 0.10228(4) 0.0274(2) Uani d . 1 1
C C3 0.23586(16) 0.40517(13) 0.12238(5) 0.0301(2) Uani d . 1 1
H H3 0.1214 0.4389 0.0901 0.036 Uiso calc R 1 1
C C4 0.20800(15) 0.43702(13) 0.18753(5) 0.0284(2) Uani d . 1 1
H H4 0.0745 0.4931 0.2001 0.034 Uiso calc R 1 1
C C5 0.37603(15) 0.38738(12) 0.23698(4) 0.0246(2) Uani d . 1 1
C C6 0.35241(17) 0.41832(13) 0.30521(5) 0.0298(2) Uani d . 1 1
H H6 0.2199 0.4731 0.3191 0.036 Uiso calc R 1 1
C C7 0.51965(17) 0.36962(14) 0.35120(5) 0.0330(2) Uani d . 1 1
H H7 0.5016 0.3906 0.3968 0.040 Uiso calc R 1 1
C C8 0.71788(17) 0.28884(14) 0.33168(5) 0.0325(2) Uani d . 1 1
H H8 0.8322 0.2554 0.3641 0.039 Uiso calc R 1 1
C C9 0.74625(15) 0.25840(13) 0.26613(5) 0.0280(2) Uani d . 1 1
H H9 0.8809 0.2048 0.2533 0.034 Uiso calc R 1 1
C C10 0.57636(15) 0.30626(12) 0.21724(4) 0.0237(2) Uani d . 1 1
C C11 0.45374(18) 0.28604(15) 0.03043(5) 0.0351(3) Uani d . 1 1
C C12 0.6697(2) 0.21278(19) 0.00735(5) 0.0450(3) Uani d . 1 1
H H12A 0.6551 0.1955 -0.0407 0.067 Uiso calc R 1 1
H H12B 0.7035 0.0967 0.0290 0.067 Uiso calc R 1 1
H H12C 0.7910 0.2984 0.0187 0.067 Uiso calc R 1 1

loop_
_atom_site_aniso_label
_atom_site_aniso_U_11
_atom_site_aniso_U_22
_atom_site_aniso_U_33
_atom_site_aniso_U_12
_atom_site_aniso_U_13
_atom_site_aniso_U_23
O1 0.0509(5) 0.0794(7) 0.0299(4) 0.0071(5) -0.0076(4) -0.0073(4)
C1 0.0253(4) 0.0241(4) 0.0279(5) 0.0005(3) 0.0048(3) -0.0005(3)
C2 0.0296(5) 0.0268(5) 0.0257(5) -0.0027(4) 0.0024(4) 0.0000(3)
C3 0.0264(5) 0.0310(5) 0.0323(5) 0.0004(4) -0.0022(4) 0.0037(4)
C4 0.0238(4) 0.0264(5) 0.0355(5) 0.0024(3) 0.0041(4) 0.0015(4)
C5 0.0246(4) 0.0206(4) 0.0291(5) -0.0024(3) 0.0050(3) -0.0001(3)
C6 0.0311(5) 0.0280(5) 0.0313(5) -0.0035(4) 0.0090(4) -0.0030(4)
C7 0.0386(5) 0.0357(5) 0.0254(4) -0.0101(4) 0.0062(4) -0.0031(4)
C8 0.0319(5) 0.0355(5) 0.0293(5) -0.0068(4) -0.0035(4) 0.0047(4)
C9 0.0250(4) 0.0277(5) 0.0312(5) -0.0004(3) 0.0013(4) 0.0032(4)
C10 0.0237(4) 0.0207(4) 0.0268(4) -0.0017(3) 0.0027(3) 0.0014(3)
C11 0.0404(6) 0.0376(6) 0.0270(5) -0.0032(4) 0.0007(4) -0.0017(4)
C12 0.0473(6) 0.0594(8) 0.0290(5) 0.0020(5) 0.0086(4) -0.0075(5)

loop_
_atom_type_symbol
_atom_type_description
_atom_type_scat_dispersion_real
_atom_type_scat_dispersion_imag
_atom_type_scat_source
C C 0.0033 0.0016 'International Tables Vol C Tables 4.2.6.8 and 6.1.1.4'
H H 0.0000 0.0000 'International Tables Vol C Tables 4.2.6.8 and 6.1.1.4'
O O 0.0106 0.0060 'International Tables Vol C Tables 4.2.6.8 and 6.1.1.4'

loop_
_geom_angle_atom_site_label_1
_geom_angle_atom_site_label_2
_geom_angle_atom_site_label_3
_geom_angle
C2 C1 C10 121.04(8)
C2 C1 H1 119.5
C10 C1 H1 119.5
C1 C2 C3 119.51(8)
C1 C2 C11 122.01(9)
C3 C2 C11 118.47(9)
C4 C3 C2 120.69(8)
C4 C3 H3 119.7
C2 C3 H3 119.7
C3 C4 C5 120.88(8)
C3 C4 H4 119.6
C5 C4 H4 119.6
C6 C5 C4 122.35(8)
C6 C5 C10 118.84(8)
C4 C5 C10 118.80(8)
C7 C6 C5 120.39(9)
C7 C6 H6 119.8
C5 C6 H6 119.8
C6 C7 C8 120.78(9)
C6 C7 H7 119.6
C8 C7 H7 119.6
C9 C8 C7 120.18(9)
C9 C8 H8 119.9
C7 C8 H8 119.9
C8 C9 C10 120.56(9)
C8 C9 H9 119.7
C10 C9 H9 119.7
C1 C10 C9 121.70(8)
C1 C10 C5 119.06(8)
C9 C10 C5 119.24(8)
O1 C11 C2 120.18(10)
O1 C11 C12 120.42(10)
C2 C11 C12 119.40(9)
C11 C12 H12A 109.5
C11 C12 H12B 109.5
H12A C12 H12B 109.5
C11 C12 H12C 109.5
H12A C12 H12C 109.5
H12B C12 H12C 109.5

loop_
_geom_bond_atom_site_label_1
_geom_bond_atom_site_label_2
_geom_bond_distance
O1 C11 1.2185(13)
C1 C2 1.3759(13)
C1 C10 1.4169(12)
C1 H1 0.9500
C2 C3 1.4216(13)
C2 C11 1.4931(13)
C3 C4 1.3629(14)
C3 H3 0.9500
C4 C5 1.4215(13)
C4 H4 0.9500
C5 C6 1.4186(13)
C5 C10 1.4220(12)
C6 C7 1.3712(14)
C6 H6 0.9500
C7 C8 1.4086(15)
C7 H7 0.9500
C8 C9 1.3697(14)
C8 H8 0.9500
C9 C10 1.4181(12)
C9 H9 0.9500
C11 C12 1.5046(16)
C12 H12A 0.9800
C12 H12B 0.9800
C12 H12C 0.9800

loop_
_geom_hbond_atom_site_label_D
_geom_hbond_atom_site_label_H
_geom_hbond_atom_site_label_A
_geom_hbond_site_symmetry_A
_geom_hbond_distance_DH
_geom_hbond_distance_HA
_geom_hbond_distance_DA
_geom_hbond_angle_DHA
C8 H8 O1 4_666 0.95 2.648 3.3240(10) 128.5

loop_
_geom_torsion_atom_site_label_1
_geom_torsion_atom_site_label_2
_geom_torsion_atom_site_label_3
_geom_torsion_atom_site_label_4
_geom_torsion
C10 C1 C2 C3 1.13(14)
C10 C1 C2 C11 -178.17(8)
C1 C2 C3 C4 -0.85(14)
C11 C2 C3 C4 178.47(9)
C2 C3 C4 C5 -0.25(15)
C3 C4 C5 C6 -179.92(9)
C3 C4 C5 C10 1.04(14)
C4 C5 C6 C7 -179.44(8)
C10 C5 C6 C7 -0.40(14)
C5 C6 C7 C8 0.25(15)
C6 C7 C8 C9 0.22(15)
C7 C8 C9 C10 -0.51(15)
C2 C1 C10 C9 179.74(8)
C2 C1 C10 C5 -0.33(14)
C8 C9 C10 C1 -179.72(8)
C8 C9 C10 C5 0.34(14)
C6 C5 C10 C1 -179.82(8)
C4 C5 C10 C1 -0.75(13)
C6 C5 C10 C9 0.11(13)
C4 C5 C10 C9 179.19(8)
C1 C2 C11 O1 174.03(10)
C3 C2 C11 O1 -5.28(16)
C1 C2 C11 C12 -5.85(16)
C3 C2 C11 C12 174.85(10)

loop_
_cod_related_entry_id
_cod_related_entry_database
_cod_related_entry_code
1 ChemSpider 6855
